data_7114312
loop_
_publ_author_name
'Ramana, C. V.'
'Baquer, Syed M.'
'Gonnade, Rajesh G.'
'Gurjar, Mukund K.'

_publ_section_title
;
 An expedient synthesis of tetrakis(cyclopropylmethyl)methane
;
_journal_issue 6
_journal_name_full 'Chemical Communications'
_journal_page_first 614
_journal_paper_doi 10.1039/b110246j
_journal_year 2002
_chemical_formula_moiety 'C17 H28'
_chemical_formula_sum 'C17 H28'
_chemical_formula_weight 232.39
_chemical_name_common 'tetrakis (Cyclopropylmethyl) Methane'
_chemical_name_systematic
; 
? 
;
_space_group_IT_number 14
_symmetry_cell_setting monoclinic
_symmetry_space_group_name_Hall '-P 2yn'
_symmetry_space_group_name_H-M 'P 1 21/n 1'
_atom_sites_solution_hydrogens geom
_atom_sites_solution_primary direct
_atom_sites_solution_secondary difmap
_audit_creation_method SHELXL-97
_cell_angle_alpha 90.00
_cell_angle_beta 100.8580(10)
_cell_angle_gamma 90.00
_cell_formula_units_Z 4
_cell_length_a 8.8129(7)
_cell_length_b 10.3361(8)
_cell_length_c 16.6850(13)
_cell_measurement_reflns_used 2200
_cell_measurement_temperature 293(2)
_cell_measurement_theta_max 24.52
_cell_measurement_theta_min 2.33
_cell_volume 1492.6(2)
_computing_cell_refinement 'BRUKER SAINT'
_computing_data_collection 'BRUKER SMART'
_computing_data_reduction 'BRUKER SAINT'
_computing_molecular_graphics SHELXTL
_computing_publication_material SHELXTL
_computing_structure_refinement 'SHELXL-97 (Sheldrick, 1997)'
_computing_structure_solution 'SHELXS-97 (Sheldrick, 1990)'
_diffrn_ambient_temperature 293(2)
_diffrn_measured_fraction_theta_full 0.996
_diffrn_measured_fraction_theta_max 0.996
_diffrn_measurement_device 'Bruker Smart APEX'
_diffrn_measurement_device_type 'CCD Area Detector'
_diffrn_measurement_method 'Omega Scan'
_diffrn_radiation_monochromator graphite
_diffrn_radiation_source 'fine-focus sealed tube'
_diffrn_radiation_type MoK\a
_diffrn_radiation_wavelength 0.71073
_diffrn_reflns_av_R_equivalents 0.1354
_diffrn_reflns_av_sigmaI/netI 0.1056
_diffrn_reflns_limit_h_max 10
_diffrn_reflns_limit_h_min -10
_diffrn_reflns_limit_k_max 12
_diffrn_reflns_limit_k_min -12
_diffrn_reflns_limit_l_max 19
_diffrn_reflns_limit_l_min -19
_diffrn_reflns_number 7607
_diffrn_reflns_theta_full 25.00
_diffrn_reflns_theta_max 25.00
_diffrn_reflns_theta_min 2.33
_exptl_absorpt_coefficient_mu 0.057
_exptl_absorpt_correction_T_max 0.9958
_exptl_absorpt_correction_T_min 0.9574
_exptl_absorpt_correction_type emperical
_exptl_absorpt_process_details 'Bruker SADABS'
_exptl_crystal_colour Colourless
_exptl_crystal_density_diffrn 1.034
_exptl_crystal_density_method 'not measured'
_exptl_crystal_description 'Thin needle'
_exptl_crystal_F_000 520
_exptl_crystal_size_max 0.77
_exptl_crystal_size_mid 0.23
_exptl_crystal_size_min 0.07
_refine_diff_density_max 0.207
_refine_diff_density_min -0.157
_refine_diff_density_rms 0.042
_refine_ls_extinction_coef 0.002(2)
_refine_ls_extinction_expression Fc^*^=kFc[1+0.001xFc^2^\l^3^/sin(2\q)]^-1/4^
_refine_ls_extinction_method SHELXL
_refine_ls_goodness_of_fit_ref 1.054
_refine_ls_hydrogen_treatment mixed
_refine_ls_matrix_type full
_refine_ls_number_parameters 163
_refine_ls_number_reflns 2620
_refine_ls_number_restraints 0
_refine_ls_restrained_S_all 1.054
_refine_ls_R_factor_all 0.0785
_refine_ls_R_factor_gt 0.0614
_refine_ls_shift/su_max 0.000
_refine_ls_shift/su_mean 0.000
_refine_ls_structure_factor_coef Fsqd
_refine_ls_weighting_details 'calc w=1/[\s^2^(Fo^2^)+(0.0467P)^2^+0.1801P] where P=(Fo^2^+2Fc^2^)/3'
_refine_ls_weighting_scheme calc
_refine_ls_wR_factor_gt 0.1449
_refine_ls_wR_factor_ref 0.1549
_reflns_number_gt 2019
_reflns_number_total 2620
_reflns_threshold_expression >2sigma(I)
_cod_data_source_file b110246j.txt
_cod_data_source_block baq
_cod_depositor_comments
;
The following automatic conversions were performed:

'_symmetry_cell_setting' value 'Monoclinic' changed to 'monoclinic'
according to
/usr/data/users/saulius/automatic-downloads/retrospective/RSC/lib/dictionaries/cif_core.dic
dictionary named 'cif_core.dic' version 2.4.2 from 2011-04-26.

Automatic conversion script
Id: cif_fix_values 2281 2013-09-26 08:29:07Z andrius 
;
_cod_original_sg_symbol_H-M P21/n
_cod_database_code 7114312

loop_
_symmetry_equiv_pos_as_xyz
'x, y, z'
'-x+1/2, y+1/2, -z+1/2'
'-x, -y, -z'
'x-1/2, -y-1/2, z-1/2'

loop_
_atom_site_label
_atom_site_type_symbol
_atom_site_fract_x
_atom_site_fract_y
_atom_site_fract_z
_atom_site_U_iso_or_equiv
_atom_site_adp_type
_atom_site_occupancy
_atom_site_symmetry_multiplicity
_atom_site_calc_flag
_atom_site_refinement_flags
C1 C 0.05642(18) 0.27352(16) 0.18504(9) 0.0385(4) Uani 1 1 d .
C6 C 0.1659(2) 0.22437(18) 0.26178(10) 0.0463(5) Uani 1 1 d .
H6A H 0.1882 0.1341 0.2532 0.056 Uiso 1 1 calc R
H6B H 0.2625 0.2714 0.2667 0.056 Uiso 1 1 calc R
C10 C 0.0287(2) 0.41939(16) 0.19436(10) 0.0444(5) Uani 1 1 d .
H10A H -0.0150 0.4318 0.2430 0.053 Uiso 1 1 calc R
H10B H 0.1283 0.4624 0.2036 0.053 Uiso 1 1 calc R
C14 C -0.10060(19) 0.20145(17) 0.17388(10) 0.0424(4) Uani 1 1 d .
H14A H -0.1503 0.2249 0.2190 0.051 Uiso 1 1 calc R
H14B H -0.1656 0.2332 0.1243 0.051 Uiso 1 1 calc R
C2 C 0.13179(19) 0.24646(17) 0.10957(10) 0.0438(5) Uani 1 1 d .
H2A H 0.1474 0.1539 0.1062 0.053 Uiso 1 1 calc R
H2B H 0.0589 0.2718 0.0610 0.053 Uiso 1 1 calc R
C15 C -0.0963(2) 0.05573(18) 0.16909(11) 0.0480(5) Uani 1 1 d .
H15 H -0.0283 0.0132 0.2147 0.058 Uiso 1 1 calc R
C11 C -0.0748(2) 0.48655(18) 0.12442(11) 0.0493(5) Uani 1 1 d .
H11 H -0.0495 0.4711 0.0705 0.059 Uiso 1 1 calc R
C3 C 0.2840(2) 0.3128(2) 0.10763(11) 0.0528(5) Uani 1 1 d .
H3 H 0.2839 0.4072 0.1131 0.063 Uiso 1 1 calc R
C16 C -0.2405(2) -0.0166(2) 0.13480(12) 0.0625(6) Uani 1 1 d .
H16A H -0.3327 0.0333 0.1139 0.075 Uiso 1 1 calc R
H16B H -0.2588 -0.0980 0.1603 0.075 Uiso 1 1 calc R
C17 C -0.1100(2) -0.0110(2) 0.08875(13) 0.0637(6) Uani 1 1 d .
H17A H -0.0497 -0.0889 0.0865 0.076 Uiso 1 1 calc R
H17B H -0.1235 0.0423 0.0401 0.076 Uiso 1 1 calc R
C7 C 0.1116(2) 0.23507(19) 0.34245(11) 0.0533(5) Uani 1 1 d .
H7 H 0.0089 0.1992 0.3433 0.064 Uiso 1 1 calc R
C12 C -0.1366(3) 0.61792(19) 0.13670(14) 0.0642(6) Uani 1 1 d .
H12A H -0.1108 0.6555 0.1908 0.077 Uiso 1 1 calc R
H12B H -0.1441 0.6794 0.0922 0.077 Uiso 1 1 calc R
C8 C 0.2269(3) 0.2195(2) 0.41906(12) 0.0686(7) Uani 1 1 d .
H8A H 0.1951 0.1735 0.4638 0.082 Uiso 1 1 calc R
H8B H 0.3340 0.2070 0.4145 0.082 Uiso 1 1 calc R
C5 C 0.4324(2) 0.2473(2) 0.14236(13) 0.0683(7) Uani 1 1 d .
H5A H 0.5171 0.3008 0.1695 0.082 Uiso 1 1 calc R
H5B H 0.4270 0.1622 0.1661 0.082 Uiso 1 1 calc R
C9 C 0.1568(3) 0.3476(2) 0.39675(12) 0.0689(6) Uani 1 1 d .
H9A H 0.2212 0.4135 0.3786 0.083 Uiso 1 1 calc R
H9B H 0.0823 0.3799 0.4279 0.083 Uiso 1 1 calc R
C13 C -0.2427(3) 0.5054(2) 0.12528(16) 0.0654(6) Uani 1 1 d .
C4 C 0.3861(2) 0.2594(2) 0.05233(12) 0.0666(6) Uani 1 1 d .
H4A H 0.3519 0.1818 0.0214 0.080 Uiso 1 1 calc R
H4B H 0.4421 0.3206 0.0248 0.080 Uiso 1 1 calc R
H13A H -0.313(3) 0.500(2) 0.0748(16) 0.098(8) Uiso 1 1 d .
H13B H -0.282(3) 0.469(2) 0.1718(15) 0.099(8) Uiso 1 1 d .

loop_
_atom_site_aniso_label
_atom_site_aniso_U_11
_atom_site_aniso_U_22
_atom_site_aniso_U_33
_atom_site_aniso_U_23
_atom_site_aniso_U_13
_atom_site_aniso_U_12
C1 0.0363(9) 0.0400(10) 0.0381(9) -0.0045(7) 0.0042(7) 0.0016(7)
C6 0.0410(10) 0.0488(11) 0.0475(10) -0.0032(8) 0.0043(8) 0.0029(8)
C10 0.0425(10) 0.0425(11) 0.0471(10) -0.0057(8) 0.0056(8) -0.0021(8)
C14 0.0392(9) 0.0448(10) 0.0430(9) -0.0039(8) 0.0067(7) 0.0016(8)
C2 0.0396(9) 0.0483(11) 0.0426(10) -0.0037(8) 0.0057(8) 0.0022(8)
C15 0.0504(10) 0.0428(11) 0.0506(10) 0.0020(8) 0.0086(9) -0.0028(8)
C11 0.0606(12) 0.0451(11) 0.0425(9) 0.0004(8) 0.0107(9) 0.0036(9)
C3 0.0537(11) 0.0502(11) 0.0577(11) 0.0017(9) 0.0183(9) -0.0025(9)
C16 0.0594(12) 0.0505(12) 0.0815(14) -0.0096(10) 0.0230(11) -0.0143(10)
C17 0.0711(14) 0.0519(12) 0.0731(13) -0.0145(10) 0.0270(11) -0.0094(10)
C7 0.0461(10) 0.0677(14) 0.0453(10) 0.0065(9) 0.0069(9) -0.0010(9)
C12 0.0760(14) 0.0450(12) 0.0663(13) 0.0006(10) 0.0001(11) 0.0063(11)
C8 0.0658(14) 0.0920(18) 0.0458(11) 0.0157(11) 0.0047(10) 0.0122(12)
C5 0.0435(11) 0.0942(18) 0.0666(14) 0.0058(12) 0.0087(10) -0.0073(11)
C9 0.0748(14) 0.0837(17) 0.0461(11) -0.0069(11) 0.0056(10) 0.0102(12)
C13 0.0566(13) 0.0613(15) 0.0733(15) 0.0083(12) -0.0008(12) 0.0044(11)
C4 0.0539(12) 0.0892(17) 0.0617(13) 0.0053(11) 0.0235(11) -0.0014(11)

loop_
_atom_type_symbol
_atom_type_description
_atom_type_scat_dispersion_real
_atom_type_scat_dispersion_imag
_atom_type_scat_source
C C 0.0033 0.0016 'International Tables Vol C Tables 4.2.6.8 and 6.1.1.4'
H H 0.0000 0.0000 'International Tables Vol C Tables 4.2.6.8 and 6.1.1.4'

loop_
_geom_angle_atom_site_label_1
_geom_angle_atom_site_label_2
_geom_angle_atom_site_label_3
_geom_angle
C6 C1 C10 109.03(13)
C6 C1 C14 110.30(13)
C10 C1 C14 109.12(13)
C6 C1 C2 108.55(13)
C10 C1 C2 110.96(13)
C14 C1 C2 108.88(13)
C7 C6 C1 117.52(14)
C11 C10 C1 117.18(14)
C15 C14 C1 117.07(14)
C3 C2 C1 116.83(15)
C17 C15 C16 60.33(12)
C17 C15 C14 120.68(16)
C16 C15 C14 119.51(16)
C12 C11 C13 59.49(14)
C12 C11 C10 119.74(16)
C13 C11 C10 120.53(17)
C5 C3 C4 59.40(13)
C5 C3 C2 120.17(17)
C4 C3 C2 118.69(17)
C15 C16 C17 59.82(12)
C15 C17 C16 59.85(12)
C9 C7 C8 59.80(14)
C9 C7 C6 120.43(17)
C8 C7 C6 118.52(17)
C13 C12 C11 60.39(14)
C9 C8 C7 60.04(13)
C4 C5 C3 60.97(13)
C8 C9 C7 60.16(14)
C12 C13 C11 60.12(14)
C5 C4 C3 59.64(13)

loop_
_geom_bond_atom_site_label_1
_geom_bond_atom_site_label_2
_geom_bond_distance
C1 C6 1.537(2)
C1 C10 1.540(2)
C1 C14 1.552(2)
C1 C2 1.556(2)
C6 C7 1.515(2)
C10 C11 1.508(2)
C14 C15 1.509(2)
C2 C3 1.513(2)
C15 C17 1.492(3)
C15 C16 1.492(2)
C11 C12 1.491(3)
C11 C13 1.495(3)
C3 C5 1.489(3)
C3 C4 1.509(3)
C16 C17 1.499(3)
C7 C9 1.482(3)
C7 C8 1.484(3)
C12 C13 1.482(3)
C8 C9 1.479(3)
C5 C4 1.486(3)
